data_2310297
loop_
_publ_author_name
'Johnson, Q.'
'Smith, G.S.'

_publ_section_title
;
 The crystal structure of Ce5 Mg42
;
_journal_name_full 'Acta Crystallographica (1,1948-23,1967)'
_journal_page_first 360
_journal_page_last 365
_journal_volume 22
_journal_year 1967
_chemical_formula_sum 'Ce5 Mg41'
_space_group_IT_number 87
_symmetry_space_group_name_Hall '-I 4'
_symmetry_space_group_name_H-M 'I 4/m'
_cell_angle_alpha 90
_cell_angle_beta 90
_cell_angle_gamma 90
_cell_formula_units_Z 2
_cell_length_a 14.78
_cell_length_b 14.78
_cell_length_c 10.43
_cell_volume 2278.417
_citation_journal_id_ASTM ACCRA9
_cod_data_source_file Johnson_ACCRA9_1967_836.cif
_cod_data_source_block Ce5Mg41
_cod_database_code 2310297

loop_
_symmetry_equiv_pos_as_xyz
x,y,z
-y,x,z
-x,-y,z
y,-x,z
-x,-y,-z
y,-x,-z
x,y,-z
-y,x,-z
x+1/2,y+1/2,z+1/2
-y+1/2,x+1/2,z+1/2
-x+1/2,-y+1/2,z+1/2
y+1/2,-x+1/2,z+1/2
-x+1/2,-y+1/2,-z+1/2
y+1/2,-x+1/2,-z+1/2
x+1/2,y+1/2,-z+1/2
-y+1/2,x+1/2,-z+1/2

loop_
_atom_site_label
_atom_site_type_symbol
_atom_site_fract_x
_atom_site_fract_y
_atom_site_fract_z
_atom_site_occupancy
_atom_site_U_iso_or_equiv
Mg4 Mg 0.2217 0.1219 0 1 0.0
Mg7 Mg 0.3641 0.4233 0.1901 1 0.0
Mg3 Mg 0.4029 0.9898 0 1 0.0
Mg1 Mg 0 0 0.5 1 0.0
Ce1 Ce 0 0 0 1 0.0
Mg6 Mg 0.0612 0.2271 0.1472 1 0.0
Ce2 Ce 0.4285 0.2365 0 1 0.0
Mg5 Mg 0.2166 0.3413 0 1 0.0
Mg8 Mg 0.3674 0.0766 0.2593 1 0.0
Mg2 Mg 0.25 0.25 0.25 1 0.0
